data_1010479
loop_
_publ_author_name
'Brown, C J'
'Cox, E G'

_publ_section_title
;
The Crystal Structure of Potassium Sulphamate
;
_journal_coden_ASTM JCSOA9
_journal_name_full 'Journal of the Chemical Society'
_journal_page_first 1
_journal_page_last 10
_journal_volume 1940
_journal_year 1940
_chemical_formula_structural 'N H2 S O3 K'
_chemical_formula_sum 'H2 K N O3 S'
_chemical_name_systematic 'Potassium amidosulfate'
_space_group_IT_number 57
_symmetry_cell_setting orthorhombic
_symmetry_Int_Tables_number 57
_symmetry_space_group_name_Hall '-P 2a 2ab'
_symmetry_space_group_name_H-M 'P b m a'
_cell_angle_alpha 90
_cell_angle_beta 90
_cell_angle_gamma 90
_cell_formula_units_Z 4
_cell_length_a 8.32
_cell_length_b 8.28
_cell_length_c 5.9
_cell_volume 406.4
_cod_database_code 1010479
_cod_depositor_comments
;
 Removing dummy H atoms since the hydrogen atoms they represent are already
 marked using the _atom_site_attached_hydrogens data item.

 Antanas Vaitkus,
 2017-09-11
;

loop_
_symmetry_equiv_pos_as_xyz
x,y,z
-x,1/2+y,-z
1/2-x,-y,z
1/2+x,1/2-y,-z
-x,-y,-z
x,1/2-y,z
1/2+x,y,-z
1/2-x,1/2+y,z

loop_
_atom_site_label
_atom_site_type_symbol
_atom_site_symmetry_multiplicity
_atom_site_Wyckoff_symbol
_atom_site_fract_x
_atom_site_fract_y
_atom_site_fract_z
_atom_site_occupancy
_atom_site_attached_hydrogens
_atom_site_calc_flag
K1 K1+ 4 c 0.25 0. 0.663 1. 0 d
S1 S6+ 4 d 0.137 0.25 0.18 1. 0 d
N1 N3- 4 d 0.312 0.25 0.285 1. 2 d
O1 O2- 4 d 0.157 0.25 0.937 1. 0 d
O2 O2- 8 e 0.058 0.108 0.263 1. 0 d

loop_
_atom_type_symbol
_atom_type_oxidation_number
K1+ 1.000
S6+ 6.000
N3- -3.000
O2- -2.000
